data_2208052
loop_
_publ_author_name
'Duskova, Jarmila'
'Jiri Labsky'
'Michal Dusek'
'Jindrich Hasek'

_publ_section_title
;The
 3,3,5,5[^2^H~4~]-4-methacrylamido-2,2,6,6-tetra([^2^H~3~]methyl)piperidin-1-yloxyl
 radical
;
_journal_coeditor_code DN6300
_journal_issue 2
_journal_name_full 'Acta Crystallographica Section E'
_journal_page_first o811
_journal_page_last o813
_journal_paper_doi 10.1107/S160053680600273X
_journal_volume 62
_journal_year 2006
_chemical_formula_iupac 'C13 H7 D16 N2 O2'
_chemical_formula_moiety 'C13 H7 D16 N2 O2'
_chemical_formula_sum 'C13 H7 D16 N2 O2'
_chemical_formula_weight 255.44
_chemical_name_systematic
;
3,3,5,5[^2^H~4~]-4-Methacrylamido-2,2,6,6-tetra([^2^H~3~]methyl)piperidin-
1-yloxyl
;
_space_group_IT_number 14
_symmetry_cell_setting monoclinic
_symmetry_space_group_name_Hall '-P 2ybc'
_symmetry_space_group_name_H-M 'P 1 21/c 1'
_atom_sites_solution_hydrogens geom
_atom_sites_solution_primary direct
_atom_sites_solution_secondary difmap
_cell_angle_alpha 90.00
_cell_angle_beta 116.522(4)
_cell_angle_gamma 90.00
_cell_formula_units_Z 4
_cell_length_a 12.0838(5)
_cell_length_b 11.6346(6)
_cell_length_c 11.5420(6)
_cell_measurement_reflns_used 16217
_cell_measurement_temperature 150
_cell_measurement_theta_max 29.5
_cell_measurement_theta_min 1.0
_cell_volume 1451.92(13)
_computing_cell_refinement 'CrysAlis RED  (Oxford Diffraction, 2004)'
_computing_data_collection 'CrysAlis CCD  (Oxford Diffraction, 2004)'
_computing_data_reduction 'CrysAlis RED'
_computing_molecular_graphics 'DIAMOND (Brandenburg & Putz, 2005)'
_computing_publication_material SHELXL97
_computing_structure_refinement 'SHELXL97 (Sheldrick, 1997)'
_computing_structure_solution 'SHELXS97 (Sheldrick, 1997)'
_diffrn_detector_area_resol_mean 8.3438
_diffrn_measured_fraction_theta_full 0.995
_diffrn_measured_fraction_theta_max 0.995
_diffrn_measurement_device_type 'Oxford Sapphire 2 CCD area-detector'
_diffrn_measurement_method \w
_diffrn_radiation_monochromator graphite
_diffrn_radiation_source 'sealed tube'
_diffrn_radiation_type 'Mo K\a'
_diffrn_radiation_wavelength 0.7107
_diffrn_reflns_av_R_equivalents 0.038
_diffrn_reflns_av_sigmaI/netI 0.026
_diffrn_reflns_limit_h_max 14
_diffrn_reflns_limit_h_min -14
_diffrn_reflns_limit_k_max 14
_diffrn_reflns_limit_k_min -14
_diffrn_reflns_limit_l_max 13
_diffrn_reflns_limit_l_min -13
_diffrn_reflns_number 16217
_diffrn_reflns_theta_full 25.35
_diffrn_reflns_theta_max 25.35
_diffrn_reflns_theta_min 3.53
_exptl_absorpt_coefficient_mu 0.074
_exptl_absorpt_correction_type none
_exptl_crystal_colour yellow
_exptl_crystal_density_diffrn 1.169
_exptl_crystal_density_method 'not measured'
_exptl_crystal_description irregular
_exptl_crystal_F_000 524
_exptl_crystal_size_max 0.27
_exptl_crystal_size_mid 0.18
_exptl_crystal_size_min 0.09
_refine_diff_density_max 0.24
_refine_diff_density_min -0.18
_refine_ls_extinction_method none
_refine_ls_goodness_of_fit_ref 1.12
_refine_ls_hydrogen_treatment mixed
_refine_ls_matrix_type full
_refine_ls_number_parameters 226
_refine_ls_number_reflns 2632
_refine_ls_number_restraints 0
_refine_ls_restrained_S_all 1.12
_refine_ls_R_factor_all 0.0515
_refine_ls_R_factor_gt 0.0387
_refine_ls_shift/su_max 0.001
_refine_ls_shift/su_mean 0.000
_refine_ls_structure_factor_coef Fsqd
_refine_ls_weighting_details 'calc w = 1/[\s^2^(Fo^2^)+(0.0616P)^2^] where P=(Fo^2^+2Fc^2^)/3'
_refine_ls_weighting_scheme calc
_refine_ls_wR_factor_gt 0.103
_refine_ls_wR_factor_ref 0.109
_reflns_number_gt 2147
_reflns_number_total 2632
_reflns_threshold_expression I>2\s(I)
_cod_data_source_file dn6300.cif
_cod_data_source_block I
_cod_original_sg_symbol_H-M 'P 21/c'
_cod_database_code 2208052
_cod_database_fobs_code 2208052

loop_
_symmetry_equiv_pos_as_xyz
'x, y, z'
'-x, y+1/2, -z+1/2'
'-x, -y, -z'
'x, -y-1/2, z-1/2'

loop_
_atom_site_label
_atom_site_fract_x
_atom_site_fract_y
_atom_site_fract_z
_atom_site_U_iso_or_equiv
_atom_site_adp_type
_atom_site_calc_flag
_atom_site_refinement_flags
_atom_site_occupancy
_atom_site_type_symbol
N1 0.19148(10) 0.25664(9) 0.41034(10) 0.0213(3) Uani d . 1 N
C2 0.07348(12) 0.20618(11) 0.30986(12) 0.0228(3) Uani d . 1 C
C3 0.10042(13) 0.13321(12) 0.21510(13) 0.0227(3) Uani d . 1 C
H3A 0.1152(13) 0.1852(12) 0.1556(13) 0.025(4) Uiso d . 1 H
H3B 0.0260(13) 0.0871(12) 0.1627(13) 0.025(4) Uiso d . 1 H
C4 0.21217(12) 0.05503(11) 0.27942(12) 0.0214(3) Uani d . 1 C
H4A 0.2005(11) -0.0022(11) 0.3360(11) 0.013(3) Uiso d . 1 H
C5 0.32586(13) 0.12779(12) 0.35805(13) 0.0234(3) Uani d . 1 C
H5A 0.3985(13) 0.0769(11) 0.4001(13) 0.021(3) Uiso d . 1 H
H5B 0.3395(13) 0.1805(12) 0.2988(13) 0.025(4) Uiso d . 1 H
C6 0.31554(12) 0.19942(11) 0.46433(12) 0.0237(3) Uani d . 1 C
O7 0.17835(9) 0.33633(8) 0.48079(9) 0.0307(3) Uani d . 1 O
C8 0.01282(16) 0.13525(14) 0.37832(16) 0.0321(4) Uani d . 1 C
H8A 0.0608(14) 0.0651(13) 0.4244(14) 0.031(4) Uiso d . 1 H
H8B -0.0667(16) 0.1093(14) 0.3180(15) 0.042(5) Uiso d . 1 H
H8C 0.0018(14) 0.1826(13) 0.4454(15) 0.036(4) Uiso d . 1 H
C9 -0.01029(15) 0.30642(13) 0.23774(16) 0.0328(4) Uani d . 1 C
H9A -0.0859(16) 0.2743(13) 0.1631(16) 0.041(4) Uiso d . 1 H
H9B 0.0321(14) 0.3573(13) 0.2027(14) 0.033(4) Uiso d . 1 H
H9C -0.0302(14) 0.3522(13) 0.2956(15) 0.036(4) Uiso d . 1 H
N10 0.22804(11) -0.01080(9) 0.17994(11) 0.0259(3) Uani d . 1 N
H10 0.2151(14) 0.0225(13) 0.1112(15) 0.036(4) Uiso d . 1 H
C11 0.28168(11) -0.11508(11) 0.20321(12) 0.0195(3) Uani d . 1 C
O12 0.31476(9) -0.16342(8) 0.30842(9) 0.0280(3) Uani d . 1 O
C13 0.29670(12) -0.17229(11) 0.09358(12) 0.0204(3) Uani d . 1 C
C14 0.28749(13) -0.11195(12) -0.01252(13) 0.0283(3) Uani d . 1 C
H14A 0.2990 -0.1493 -0.0776 0.042 Uiso calc R 1 H
H14B 0.2698 -0.0337 -0.0194 0.042 Uiso calc R 1 H
C15 0.32418(15) -0.29466(12) 0.10982(14) 0.0321(4) Uani d . 1 C
H15A 0.3284 -0.3241 0.0342 0.048 Uiso calc R 1 H
H15B 0.2602 -0.3340 0.1218 0.048 Uiso calc R 1 H
H15C 0.4021 -0.3066 0.1843 0.048 Uiso calc R 1 H
C16 0.33133(17) 0.12413(14) 0.57972(15) 0.0339(4) Uani d . 1 C
H16A 0.2732(14) 0.0562(13) 0.5517(14) 0.035(4) Uiso d . 1 H
H16B 0.4186(17) 0.0988(14) 0.6224(16) 0.046(5) Uiso d . 1 H
H16C 0.3134(16) 0.1669(14) 0.6408(16) 0.046(5) Uiso d . 1 H
C17 0.41298(15) 0.29402(14) 0.50904(17) 0.0338(4) Uani d . 1 C
H17A 0.4935(16) 0.2575(13) 0.5372(15) 0.039(4) Uiso d . 1 H
H17B 0.3977(13) 0.3451(12) 0.4338(14) 0.027(4) Uiso d . 1 H
H17C 0.4050(14) 0.3405(13) 0.5777(15) 0.035(4) Uiso d . 1 H

loop_
_atom_site_aniso_label
_atom_site_aniso_U_11
_atom_site_aniso_U_22
_atom_site_aniso_U_33
_atom_site_aniso_U_12
_atom_site_aniso_U_13
_atom_site_aniso_U_23
N1 0.0273(6) 0.0161(6) 0.0237(6) -0.0014(4) 0.0141(5) -0.0053(4)
C2 0.0232(7) 0.0204(7) 0.0254(7) -0.0018(5) 0.0115(6) -0.0046(5)
C3 0.0279(8) 0.0194(7) 0.0207(7) 0.0008(6) 0.0109(6) -0.0019(6)
C4 0.0332(8) 0.0167(7) 0.0187(7) 0.0031(6) 0.0156(6) 0.0008(5)
C5 0.0276(8) 0.0210(7) 0.0245(7) 0.0051(6) 0.0143(6) 0.0024(6)
C6 0.0255(8) 0.0205(7) 0.0229(7) 0.0020(5) 0.0087(6) -0.0017(5)
O7 0.0372(6) 0.0235(5) 0.0379(6) -0.0041(4) 0.0225(5) -0.0149(4)
C8 0.0350(9) 0.0320(9) 0.0376(9) -0.0099(7) 0.0235(8) -0.0108(7)
C9 0.0305(9) 0.0278(8) 0.0376(9) 0.0060(7) 0.0129(8) -0.0053(7)
N10 0.0460(8) 0.0176(6) 0.0190(6) 0.0079(5) 0.0189(5) 0.0036(5)
C11 0.0217(7) 0.0169(7) 0.0211(7) -0.0002(5) 0.0108(6) 0.0003(5)
O12 0.0402(6) 0.0248(5) 0.0224(5) 0.0106(4) 0.0169(4) 0.0056(4)
C13 0.0218(7) 0.0190(7) 0.0213(7) -0.0002(5) 0.0105(6) -0.0025(5)
C14 0.0401(9) 0.0245(7) 0.0255(7) 0.0043(6) 0.0193(7) -0.0037(6)
C15 0.0434(9) 0.0260(8) 0.0316(8) 0.0065(6) 0.0210(7) -0.0021(6)
C16 0.0496(11) 0.0277(8) 0.0228(8) 0.0039(8) 0.0148(8) -0.0011(6)
C17 0.0266(9) 0.0290(8) 0.0402(9) -0.0013(6) 0.0098(7) -0.0051(7)

loop_
_atom_type_symbol
_atom_type_description
_atom_type_scat_dispersion_real
_atom_type_scat_dispersion_imag
_atom_type_scat_source
C C 0.0033 0.0016 'International Tables Vol C Tables 4.2.6.8 and 6.1.1.4'
H H 0.0000 0.0000 'International Tables Vol C Tables 4.2.6.8 and 6.1.1.4'
N N 0.0061 0.0033 'International Tables Vol C Tables 4.2.6.8 and 6.1.1.4'
O O 0.0106 0.0060 'International Tables Vol C Tables 4.2.6.8 and 6.1.1.4'

loop_
_geom_angle_atom_site_label_1
_geom_angle_atom_site_label_2
_geom_angle_atom_site_label_3
_geom_angle
_geom_angle_publ_flag
O7 N1 C2 115.30(10) no
O7 N1 C6 116.10(10) no
C2 N1 C6 125.30(10) no
N1 C2 C9 107.00(10) no
N1 C2 C3 109.80(10) no
C9 C2 C3 109.60(10) no
N1 C2 C8 108.70(10) no
C9 C2 C8 109.80(10) no
C3 C2 C8 111.90(10) no
C4 C3 C2 114.20(10) no
C4 C3 H3A 108.0(8) no
C2 C3 H3A 108.6(8) no
C4 C3 H3B 110.0(8) no
C2 C3 H3B 108.2(8) no
H3A C3 H3B 107.7(11) no
N10 C4 C3 109.20(10) no
N10 C4 C5 111.10(10) no
C3 C4 C5 109.10(10) no
N10 C4 H4A 105.9(7) no
C3 C4 H4A 111.7(7) no
C5 C4 H4A 109.8(7) no
C4 C5 C6 113.91(11) no
C4 C5 H5A 109.1(8) no
C6 C5 H5A 107.8(8) no
C4 C5 H5B 108.6(8) no
C6 C5 H5B 108.4(8) no
H5A C5 H5B 109.0(11) no
N1 C6 C17 107.40(10) no
N1 C6 C5 109.40(10) no
C17 C6 C5 109.70(10) no
N1 C6 C16 109.20(10) no
C17 C6 C16 109.90(10) no
C5 C6 C16 111.20(10) no
C2 C8 H8A 114.4(8) no
C2 C8 H8B 110.6(10) no
H8A C8 H8B 106.6(13) no
C2 C8 H8C 111.1(9) no
H8A C8 H8C 106.3(12) no
H8B C8 H8C 107.5(13) no
C2 C9 H9A 108.1(9) no
C2 C9 H9B 110.2(9) no
H9A C9 H9B 108.3(13) no
C2 C9 H9C 110.8(9) no
H9A C9 H9C 112.6(13) no
H9B C9 H9C 106.9(12) no
C11 N10 C4 122.40(10) no
C11 N10 H10 118.6(11) no
C4 N10 H10 118.0(11) no
O12 C11 N10 121.60(10) no
O12 C11 C13 121.10(10) no
N10 C11 C13 117.20(10) no
C14 C13 C15 122.60(10) no
C14 C13 C11 122.00(10) no
C15 C13 C11 115.40(10) no
C13 C14 H14A 120.0 no
C13 C14 H14B 120.0 no
H14A C14 H14B 120.0 no
C13 C15 H15A 109.5 no
C13 C15 H15B 109.5 no
H15A C15 H15B 109.5 no
C13 C15 H15C 109.5 no
H15A C15 H15C 109.5 no
H15B C15 H15C 109.5 no
C6 C16 H16A 111.7(8) no
C6 C16 H16B 107.1(9) no
H16A C16 H16B 111.2(13) no
C6 C16 H16C 111.1(10) no
H16A C16 H16C 106.7(13) no
H16B C16 H16C 109.1(14) no
C6 C17 H17A 107.7(9) no
C6 C17 H17B 108.7(8) no
H17A C17 H17B 108.5(12) no
C6 C17 H17C 109.0(9) no
H17A C17 H17C 114.0(12) no
H17B C17 H17C 108.8(11) no

loop_
_geom_bond_atom_site_label_1
_geom_bond_atom_site_label_2
_geom_bond_distance
_geom_bond_publ_flag
N1 O7 1.2890(10) no
N1 C2 1.499(2) no
N1 C6 1.498(2) no
C2 C9 1.525(2) no
C2 C3 1.530(2) no
C2 C8 1.536(2) no
C3 C4 1.519(2) no
C3 H3A 0.989(14) no
C3 H3B 0.988(14) no
C4 N10 1.462(2) no
C4 C5 1.521(2) no
C4 H4A 0.986(12) no
C5 C6 1.533(2) no
C5 H5A 0.989(19) no
C5 H5B 0.986(14) no
C6 C17 1.524(2) no
C6 C16 1.533(2) no
C8 H8A 1.005(15) no
C8 H8B 0.949(17) no
C8 H8C 1.006(16) no
C9 H9A 1.007(17) no
C9 H9B 0.981(16) no
C9 H9C 0.965(16) no
N10 C11 1.345(2) no
N10 H10 0.833(16) no
C11 O12 1.2320(10) no
C11 C13 1.511(2) no
C13 C14 1.372(2) no
C13 C15 1.4550(10) no
C14 H14A 0.9300 no
C14 H14B 0.9300 no
C15 H15A 0.9600 no
C15 H15B 0.9600 no
C15 H15C 0.9600 no
C16 H16A 1.010(16) no
C16 H16B 0.989(18) no
C16 H16C 0.963(17) no
C17 H17A 0.975(17) no
C17 H17B 0.999(14) no
C17 H17C 0.999(16) no

loop_
_geom_hbond_atom_site_label_D
_geom_hbond_atom_site_label_H
_geom_hbond_atom_site_label_A
_geom_hbond_site_symmetry_A
_geom_hbond_distance_DH
_geom_hbond_distance_HA
_geom_hbond_distance_DA
_geom_hbond_angle_DHA
_geom_hbond_publ_flag
C3 H3A O7 4_565 0.990(10) 2.47(2) 3.256(2) 136.0(10) yes
N10 H10 O7 4_565 0.83(2) 2.14(2) 2.9210(10) 157.0(10) yes
C14 H14B O7 4_565 0.93 2.55 3.4550(10) 165 yes
C17 H17A O12 3_656 0.97(2) 2.460(10) 3.373(2) 156.0(10) yes
C15 H15A O12 4_555 0.96 2.54 3.464(2) 161 yes
C14 H14A O12 4_555 0.93 2.59 3.438(2) 151 yes

loop_
_cod_related_entry_id
_cod_related_entry_database
_cod_related_entry_code
1 ChemSpider 19327767
